data_2202978
loop_
_publ_author_name
'Gao, LiBin'
'Zhang, Liyi'
'Chen, Zhongning'

_publ_section_title
;Tetrakis(\m~2~-anilinopyridinato-\k^2^<i>N</i>:<i>N</i>')aquadiruthenium(II,III)
 hexafluoroantimonate diethyl ether solvate
;
_journal_issue 7
_journal_name_full 'Acta Crystallographica Section E'
_journal_page_first m419
_journal_page_last m420
_journal_paper_doi 10.1107/S1600536803011760
_journal_volume 59
_journal_year 2003
_chemical_formula_iupac '[Ru2 (C11 H9 N2)4 (H2 O)] [Sb F6], C4 H10 O'
_chemical_formula_moiety 'C44 H38 N8 O Ru2, C4 H10 O, F6 Sb'
_chemical_formula_sum 'C48 H48 F6 N8 O2 Ru2 Sb'
_chemical_formula_weight 1206.83
_space_group_IT_number 14
_symmetry_cell_setting monoclinic
_symmetry_space_group_name_Hall '-P 2yn'
_symmetry_space_group_name_H-M 'P 1 21/n 1'
_atom_sites_solution_hydrogens geom
_atom_sites_solution_primary direct
_atom_sites_solution_secondary difmap
_audit_creation_method SHELXL-97
_cell_angle_alpha 90.00
_cell_angle_beta 94.8600(10)
_cell_angle_gamma 90.00
_cell_formula_units_Z 4
_cell_length_a 10.13850(10)
_cell_length_b 22.5901(5)
_cell_length_c 21.0672(5)
_cell_measurement_reflns_used 5202
_cell_measurement_temperature 293(2)
_cell_measurement_theta_max 22.50
_cell_measurement_theta_min 1.32
_cell_volume 4807.67(16)
_computing_cell_refinement 'SMART and SAINT (Siemens, 1996)'
_computing_data_collection 'SMART (Siemens, 1994)'
_computing_data_reduction 'XPREP (Siemens, 1997)'
_computing_molecular_graphics 'SHELXTL (Bruker, 1997)'
_computing_publication_material SHELXTL
_computing_structure_refinement 'SHELXL97 (Sheldrick, 1997)'
_computing_structure_solution 'SHELXL97 (Sheldrick, 1997)'
_diffrn_ambient_temperature 293(2)
_diffrn_detector_area_resol_mean 0
_diffrn_measured_fraction_theta_full 0.985
_diffrn_measured_fraction_theta_max 0.985
_diffrn_measurement_device_type 'Siemens SMART CCD'
_diffrn_measurement_method '\f and \w'
_diffrn_radiation_monochromator graphite
_diffrn_radiation_source 'fine-focus sealed tube'
_diffrn_radiation_type MoK\a
_diffrn_radiation_wavelength 0.71073
_diffrn_reflns_av_R_equivalents 0.0483
_diffrn_reflns_av_sigmaI/netI 0.0699
_diffrn_reflns_limit_h_max 11
_diffrn_reflns_limit_h_min -11
_diffrn_reflns_limit_k_max 24
_diffrn_reflns_limit_k_min -26
_diffrn_reflns_limit_l_max 14
_diffrn_reflns_limit_l_min -25
_diffrn_reflns_number 15139
_diffrn_reflns_theta_full 25.07
_diffrn_reflns_theta_max 25.07
_diffrn_reflns_theta_min 1.32
_diffrn_standards_decay_% 0
_diffrn_standards_interval_count 0
_diffrn_standards_interval_time 0
_diffrn_standards_number 0
_exptl_absorpt_coefficient_mu 1.249
_exptl_absorpt_correction_T_max .687
_exptl_absorpt_correction_T_min .433
_exptl_absorpt_correction_type multi-scan
_exptl_absorpt_process_details '(SADABS; Sheldrick, 1996)'
_exptl_crystal_colour 'deep red'
_exptl_crystal_density_diffrn 1.667
_exptl_crystal_density_method 'not measured'
_exptl_crystal_description block
_exptl_crystal_F_000 2404
_exptl_crystal_size_max .72
_exptl_crystal_size_mid .46
_exptl_crystal_size_min .30
_refine_diff_density_max 0.888
_refine_diff_density_min -0.748
_refine_ls_extinction_method none
_refine_ls_goodness_of_fit_ref 1.167
_refine_ls_hydrogen_treatment mixed
_refine_ls_matrix_type full
_refine_ls_number_parameters 604
_refine_ls_number_reflns 8405
_refine_ls_number_restraints 0
_refine_ls_restrained_S_all 1.167
_refine_ls_R_factor_all 0.1343
_refine_ls_R_factor_gt 0.0862
_refine_ls_shift/su_max 0.001
_refine_ls_shift/su_mean 0.000
_refine_ls_structure_factor_coef Fsqd
_refine_ls_weighting_details 'calc w = 1/[\s^2^(Fo^2^)+(0.0478P)^2^+41.1320P] where P = (Fo^2^+2Fc^2^)/3'
_refine_ls_weighting_scheme calc
_refine_ls_wR_factor_gt 0.1676
_refine_ls_wR_factor_ref 0.1991
_reflns_number_gt 5834
_reflns_number_total 8405
_reflns_threshold_expression I>2\s(I)
_cod_data_source_file ww6071.cif
_cod_data_source_block I
_cod_depositor_comments
;
The following automatic conversions were performed:
'_symmetry_cell_setting' value 'Monoclinic' changed to 'monoclinic'
according to '/home/saulius/struct/CIF-dictionaries/cif_core.dic'
dictionary named 'cif_core.dic' version 2.4.1 from 2010-06-29.

Automatic conversion script
Id: cif_fix_enum 1527 2010-12-29 10:47:43Z saulius 

The following automatic conversions were performed:

'_symmetry_cell_setting' value 'Monoclinic' changed to 'monoclinic'
according to /home/saulius/struct/CIF-dictionaries/cif_core.dic
dictionary named 'cif_core.dic' version 2.4.1 from 2010-06-29.

Automatic conversion script
Id: cif_fix_values 1715 2011-07-08 13:25:40Z adriana 
;
_cod_original_sg_symbol_Hall '-P 2yn '
_cod_original_sg_symbol_H-M 'P 21/n'
_cod_original_formula_sum 'C48 H48 F6 N8 O2  Ru2 Sb'
_cod_database_code 2202978
_cod_database_fobs_code 2202978

loop_
_symmetry_equiv_pos_as_xyz
'x, y, z'
'-x+1/2, y+1/2, -z+1/2'
'-x, -y, -z'
'x-1/2, -y-1/2, z-1/2'

loop_
_atom_site_label
_atom_site_fract_x
_atom_site_fract_y
_atom_site_fract_z
_atom_site_U_iso_or_equiv
_atom_site_adp_type
_atom_site_calc_flag
_atom_site_refinement_flags
_atom_site_occupancy
_atom_site_disorder_assembly
_atom_site_disorder_group
_atom_site_type_symbol
Ru1 0.56687(9) 0.03481(4) 0.71563(4) 0.0453(2) Uani d . 1 . . Ru
Ru2 0.57751(8) -0.05181(3) 0.77213(4) 0.0386(2) Uani d . 1 . . Ru
Sb 0.91245(12) 0.18550(6) 0.52021(6) 0.1028(4) Uani d . 1 . . Sb
O1 0.5563(7) 0.1118(3) 0.6675(3) 0.0474(17) Uani d . 1 . . O
O02 0.9038(17) 0.2341(6) 0.9673(7) 0.148(5) Uani d . 1 . . O
N1 0.5037(8) 0.0771(4) 0.7940(4) 0.046(2) Uani d . 1 . . N
N2 0.4719(8) -0.0150(3) 0.8383(3) 0.0422(19) Uani d . 1 . . N
N3 0.7603(8) 0.0518(3) 0.7474(4) 0.0426(19) Uani d . 1 . . N
N4 0.7466(7) -0.0231(3) 0.8209(3) 0.0372(18) Uani d . 1 . . N
N5 0.3745(9) 0.0139(4) 0.6830(4) 0.051(2) Uani d . 1 . . N
N6 0.4088(8) -0.0803(4) 0.7237(3) 0.0417(19) Uani d . 1 . . N
N7 0.6359(8) -0.0082(4) 0.6396(3) 0.048(2) Uani d . 1 . . N
N8 0.6852(8) -0.0880(3) 0.7065(4) 0.0422(19) Uani d . 1 . . N
F1 0.866(3) 0.2540(7) 0.4994(12) 0.391(18) Uani d . 1 . . F
F2 0.945(2) 0.1071(9) 0.5303(13) 0.339(14) Uani d . 1 . . F
F3 0.967(2) 0.1745(13) 0.4429(10) 0.326(13) Uani d . 1 . . F
F4 1.0718(18) 0.1928(11) 0.5543(11) 0.321(12) Uani d . 1 . . F
F5 0.8498(18) 0.1854(10) 0.5942(6) 0.270(10) Uani d . 1 . . F
F6 0.7503(15) 0.1608(12) 0.4869(8) 0.303(12) Uani d . 1 . . F
C01 0.917(3) 0.2865(10) 1.0009(14) 0.198(13) Uani d . 1 . . C
H01A 0.9085 0.3226 0.9798 0.237 Uiso calc R 1 . . H
C02 0.942(4) 0.2849(11) 1.0639(13) 0.26(2) Uani d . 1 . . C
H02A 0.9475 0.3245 1.0803 0.388 Uiso calc R 1 . . H
H02B 1.0245 0.2648 1.0745 0.388 Uiso calc R 1 . . H
H02C 0.8721 0.2641 1.0824 0.388 Uiso calc R 1 . . H
C03 0.821(3) 0.2307(12) 0.9105(10) 0.177(11) Uani d . 1 . . C
H03A 0.7668 0.2609 0.8934 0.212 Uiso calc R 1 . . H
C04 0.833(2) 0.1736(8) 0.8836(8) 0.123(7) Uani d . 1 . . C
H04A 0.7766 0.1709 0.8448 0.184 Uiso calc R 1 . . H
H04B 0.8074 0.1442 0.9131 0.184 Uiso calc R 1 . . H
H04C 0.9232 0.1670 0.8748 0.184 Uiso calc R 1 . . H
C12 0.4980(12) 0.1373(5) 0.7978(6) 0.064(3) Uani d . 1 . . C
H12A 0.5291 0.1594 0.7650 0.077 Uiso calc R 1 . . H
C13 0.4490(13) 0.1668(5) 0.8474(6) 0.068(3) Uani d . 1 . . C
H13A 0.4480 0.2080 0.8487 0.081 Uiso calc R 1 . . H
C14 0.4015(13) 0.1341(5) 0.8952(6) 0.066(3) Uani d . 1 . . C
H14A 0.3656 0.1533 0.9287 0.079 Uiso calc R 1 . . H
C15 0.4059(11) 0.0739(5) 0.8943(5) 0.053(3) Uani d . 1 . . C
H15A 0.3746 0.0521 0.9273 0.064 Uiso calc R 1 . . H
C16 0.4586(9) 0.0452(4) 0.8428(4) 0.041(2) Uani d . 1 . . C
C21 0.3929(11) -0.0508(4) 0.8760(5) 0.047(2) Uani d . 1 . . C
C22 0.2578(11) -0.0547(5) 0.8587(5) 0.054(3) Uani d . 1 . . C
H22A 0.2198 -0.0318 0.8253 0.065 Uiso calc R 1 . . H
C23 0.1807(12) -0.0923(5) 0.8906(6) 0.066(3) Uani d . 1 . . C
H23A 0.0902 -0.0943 0.8789 0.079 Uiso calc R 1 . . H
C24 0.2341(13) -0.1265(6) 0.9390(6) 0.071(4) Uani d . 1 . . C
H24A 0.1809 -0.1521 0.9601 0.086 Uiso calc R 1 . . H
C25 0.3677(14) -0.1229(6) 0.9567(6) 0.081(4) Uani d . 1 . . C
H25A 0.4046 -0.1462 0.9900 0.098 Uiso calc R 1 . . H
C26 0.4475(13) -0.0851(6) 0.9255(5) 0.069(3) Uani d . 1 . . C
H26A 0.5376 -0.0828 0.9378 0.083 Uiso calc R 1 . . H
C32 0.8317(12) 0.0926(5) 0.7174(5) 0.057(3) Uani d . 1 . . C
H32A 0.7908 0.1131 0.6828 0.068 Uiso calc R 1 . . H
C33 0.9601(13) 0.1046(6) 0.7359(6) 0.072(4) Uani d . 1 . . C
H33A 1.0057 0.1332 0.7147 0.086 Uiso calc R 1 . . H
C34 1.0236(12) 0.0736(5) 0.7871(6) 0.065(3) Uani d . 1 . . C
H34A 1.1122 0.0806 0.8000 0.079 Uiso calc R 1 . . H
C35 0.9532(10) 0.0327(5) 0.8179(5) 0.056(3) Uani d . 1 . . C
H35A 0.9936 0.0127 0.8530 0.067 Uiso calc R 1 . . H
C36 0.8194(10) 0.0200(4) 0.7974(4) 0.042(2) Uani d . 1 . . C
C41 0.7863(9) -0.0461(4) 0.8824(4) 0.038(2) Uani d . 1 . . C
C42 0.7983(11) -0.1065(5) 0.8918(5) 0.053(3) Uani d . 1 . . C
H42A 0.7824 -0.1320 0.8574 0.064 Uiso calc R 1 . . H
C43 0.8334(13) -0.1295(6) 0.9515(6) 0.069(4) Uani d . 1 . . C
H43A 0.8413 -0.1702 0.9571 0.083 Uiso calc R 1 . . H
C44 0.8566(12) -0.0923(7) 1.0026(5) 0.071(4) Uani d . 1 . . C
H44A 0.8818 -0.1075 1.0428 0.085 Uiso calc R 1 . . H
C45 0.8421(13) -0.0326(6) 0.9936(6) 0.073(4) Uani d . 1 . . C
H45A 0.8575 -0.0071 1.0282 0.087 Uiso calc R 1 . . H
C46 0.8054(12) -0.0099(5) 0.9347(5) 0.056(3) Uani d . 1 . . C
H46A 0.7932 0.0307 0.9299 0.068 Uiso calc R 1 . . H
C52 0.3303(10) -0.0424(5) 0.6892(4) 0.046(2) Uani d . 1 . . C
C53 0.2013(12) -0.0563(6) 0.6614(5) 0.066(3) Uani d . 1 . . C
H53A 0.1697 -0.0948 0.6638 0.079 Uiso calc R 1 . . H
C54 0.1235(12) -0.0140(7) 0.6313(6) 0.077(4) Uani d . 1 . . C
H54A 0.0389 -0.0233 0.6136 0.093 Uiso calc R 1 . . H
C55 0.1717(12) 0.0429(6) 0.6273(5) 0.068(4) Uani d . 1 . . C
H55A 0.1200 0.0721 0.6064 0.082 Uiso calc R 1 . . H
C56 0.2935(11) 0.0560(5) 0.6537(5) 0.060(3) Uani d . 1 . . C
H56A 0.3238 0.0947 0.6519 0.072 Uiso calc R 1 . . H
C61 0.3826(10) -0.1419(5) 0.7209(5) 0.050(3) Uani d . 1 . . C
C62 0.3671(13) -0.1715(6) 0.6626(6) 0.076(4) Uani d . 1 . . C
H62A 0.3700 -0.1508 0.6246 0.091 Uiso calc R 1 . . H
C63 0.3470(17) -0.2331(7) 0.6622(9) 0.109(6) Uani d . 1 . . C
H63A 0.3355 -0.2533 0.6236 0.131 Uiso calc R 1 . . H
C64 0.3445(15) -0.2626(6) 0.7169(9) 0.100(6) Uani d . 1 . . C
H64A 0.3303 -0.3033 0.7157 0.120 Uiso calc R 1 . . H
C65 0.3620(14) -0.2352(6) 0.7740(7) 0.078(4) Uani d . 1 . . C
H65A 0.3605 -0.2568 0.8116 0.093 Uiso calc R 1 . . H
C66 0.3822(11) -0.1742(5) 0.7760(6) 0.058(3) Uani d . 1 . . C
H66A 0.3957 -0.1551 0.8151 0.069 Uiso calc R 1 . . H
C72 0.6386(13) 0.0186(6) 0.5824(5) 0.071(4) Uani d . 1 . . C
H72A 0.5972 0.0552 0.5764 0.085 Uiso calc R 1 . . H
C73 0.6996(15) -0.0056(7) 0.5331(6) 0.083(4) Uani d . 1 . . C
H73A 0.7017 0.0144 0.4946 0.100 Uiso calc R 1 . . H
C74 0.7570(14) -0.0598(7) 0.5417(6) 0.079(4) Uani d . 1 . . C
H74A 0.7975 -0.0770 0.5083 0.095 Uiso calc R 1 . . H
C75 0.7568(12) -0.0895(6) 0.5981(5) 0.063(3) Uani d . 1 . . C
H75A 0.7970 -0.1263 0.6036 0.076 Uiso calc R 1 . . H
C76 0.6934(10) -0.0624(5) 0.6479(4) 0.048(3) Uani d . 1 . . C
C81 0.7720(10) -0.1356(5) 0.7259(4) 0.046(2) Uani d . 1 . . C
C82 0.9079(12) -0.1262(6) 0.7313(5) 0.063(3) Uani d . 1 . . C
H82A 0.9423 -0.0905 0.7181 0.076 Uiso calc R 1 . . H
C83 0.9918(13) -0.1702(6) 0.7564(6) 0.075(4) Uani d . 1 . . C
H83A 1.0829 -0.1641 0.7592 0.090 Uiso calc R 1 . . H
C84 0.9436(15) -0.2222(6) 0.7769(6) 0.079(4) Uani d . 1 . . C
H84A 1.0011 -0.2512 0.7942 0.095 Uiso calc R 1 . . H
C85 0.8114(15) -0.2316(5) 0.7719(6) 0.073(4) Uani d . 1 . . C
H85A 0.7779 -0.2671 0.7861 0.088 Uiso calc R 1 . . H
C86 0.7255(12) -0.1886(5) 0.7459(6) 0.061(3) Uani d . 1 . . C
H86A 0.6350 -0.1960 0.7420 0.074 Uiso calc R 1 . . H

loop_
_atom_site_aniso_label
_atom_site_aniso_U_11
_atom_site_aniso_U_22
_atom_site_aniso_U_33
_atom_site_aniso_U_12
_atom_site_aniso_U_13
_atom_site_aniso_U_23
Ru1 0.0501(5) 0.0453(5) 0.0407(5) 0.0049(4) 0.0048(4) 0.0099(4)
Ru2 0.0382(5) 0.0405(4) 0.0369(4) 0.0010(4) 0.0019(3) 0.0030(3)
Sb 0.1013(9) 0.1135(9) 0.0932(8) 0.0261(7) 0.0060(7) 0.0350(7)
O1 0.059(4) 0.038(4) 0.046(4) 0.007(3) 0.008(3) 0.023(3)
O02 0.214(16) 0.112(11) 0.120(11) -0.014(11) 0.020(11) -0.001(9)
N1 0.040(5) 0.044(5) 0.055(5) 0.010(4) 0.007(4) 0.013(4)
N2 0.052(5) 0.038(4) 0.037(4) -0.001(4) 0.007(4) 0.005(3)
N3 0.046(5) 0.037(4) 0.045(4) 0.001(4) 0.009(4) 0.010(4)
N4 0.027(4) 0.045(5) 0.040(4) -0.001(4) 0.006(3) 0.008(4)
N5 0.052(6) 0.063(6) 0.036(4) 0.011(5) -0.003(4) 0.009(4)
N6 0.037(5) 0.052(5) 0.035(4) -0.002(4) 0.000(4) 0.014(4)
N7 0.051(5) 0.059(5) 0.031(4) 0.011(4) -0.003(4) 0.004(4)
N8 0.041(5) 0.042(5) 0.042(5) -0.006(4) -0.002(4) -0.003(4)
F1 0.68(5) 0.130(13) 0.39(3) 0.17(2) 0.24(3) 0.122(16)
F2 0.33(3) 0.200(18) 0.46(4) 0.054(18) -0.14(3) 0.00(2)
F3 0.25(2) 0.51(4) 0.226(19) 0.11(2) 0.105(16) -0.01(2)
F4 0.167(15) 0.43(3) 0.36(3) -0.104(18) -0.038(17) -0.09(2)
F5 0.28(2) 0.44(3) 0.097(9) -0.013(19) 0.054(11) 0.062(13)
F6 0.148(13) 0.58(4) 0.172(14) 0.053(19) -0.054(11) 0.027(19)
C01 0.34(4) 0.083(15) 0.16(2) -0.01(2) -0.02(3) 0.015(16)
C02 0.47(6) 0.14(2) 0.15(2) -0.03(3) -0.09(3) -0.033(19)
C03 0.27(3) 0.17(2) 0.084(14) 0.03(2) -0.037(17) 0.029(15)
C04 0.169(19) 0.111(14) 0.085(12) 0.005(13) -0.005(12) -0.026(11)
C12 0.079(9) 0.045(7) 0.068(8) 0.006(6) 0.006(7) 0.011(6)
C13 0.082(9) 0.042(6) 0.079(9) 0.013(6) 0.007(7) -0.007(6)
C14 0.077(9) 0.066(8) 0.056(7) 0.013(7) 0.012(6) -0.008(6)
C15 0.059(7) 0.051(7) 0.051(6) -0.003(6) 0.011(5) -0.006(5)
C16 0.037(5) 0.042(6) 0.043(5) 0.000(5) -0.006(4) 0.002(4)
C21 0.055(7) 0.046(6) 0.042(5) -0.004(5) 0.008(5) -0.002(5)
C22 0.056(7) 0.051(6) 0.056(6) -0.001(6) 0.007(5) 0.003(5)
C23 0.054(7) 0.073(8) 0.073(8) -0.017(7) 0.017(6) -0.004(7)
C24 0.074(9) 0.073(9) 0.070(8) -0.027(7) 0.018(7) -0.003(7)
C25 0.081(10) 0.104(11) 0.058(8) -0.013(8) 0.000(7) 0.037(7)
C26 0.068(8) 0.089(9) 0.047(7) -0.013(7) -0.006(6) 0.024(6)
C32 0.069(8) 0.055(7) 0.047(6) -0.003(6) 0.008(6) 0.007(5)
C33 0.069(9) 0.074(9) 0.074(9) -0.016(7) 0.011(7) -0.010(7)
C34 0.056(8) 0.070(8) 0.071(8) -0.019(6) 0.014(6) 0.002(7)
C35 0.045(7) 0.067(7) 0.056(7) -0.011(6) 0.004(5) 0.007(6)
C36 0.050(6) 0.035(5) 0.042(5) 0.000(5) 0.005(5) -0.001(4)
C41 0.026(5) 0.046(6) 0.040(5) 0.001(4) -0.002(4) 0.002(4)
C42 0.066(7) 0.044(6) 0.050(6) -0.002(5) 0.010(5) 0.006(5)
C43 0.088(10) 0.059(7) 0.064(8) 0.011(7) 0.021(7) 0.027(6)
C44 0.067(8) 0.104(11) 0.041(7) 0.010(8) -0.001(6) 0.020(7)
C45 0.077(9) 0.094(10) 0.046(7) -0.014(8) -0.002(6) -0.012(7)
C46 0.074(8) 0.051(6) 0.043(6) -0.006(6) 0.004(6) 0.000(5)
C52 0.042(6) 0.060(7) 0.035(5) 0.000(5) 0.003(4) 0.001(5)
C53 0.057(7) 0.082(9) 0.057(7) 0.006(7) -0.008(6) 0.003(6)
C54 0.040(7) 0.128(13) 0.061(8) 0.004(8) -0.005(6) 0.027(8)
C55 0.050(7) 0.094(10) 0.059(7) 0.021(7) 0.007(6) 0.026(7)
C56 0.052(7) 0.074(8) 0.054(7) 0.008(6) 0.006(5) 0.025(6)
C61 0.045(6) 0.045(6) 0.059(7) -0.007(5) 0.002(5) -0.003(5)
C62 0.082(9) 0.074(9) 0.067(8) 0.015(7) -0.023(7) -0.024(7)
C63 0.128(15) 0.064(9) 0.125(14) 0.017(10) -0.058(12) -0.038(10)
C64 0.090(11) 0.053(8) 0.147(16) -0.001(8) -0.046(11) -0.002(10)
C65 0.083(10) 0.059(8) 0.088(10) 0.010(7) -0.015(8) 0.016(7)
C66 0.058(7) 0.046(6) 0.069(8) 0.001(5) 0.002(6) 0.000(6)
C72 0.078(9) 0.083(9) 0.051(7) 0.001(7) 0.006(6) 0.019(6)
C73 0.107(12) 0.102(11) 0.041(7) 0.018(9) 0.012(7) 0.009(7)
C74 0.095(11) 0.100(11) 0.046(7) 0.008(9) 0.021(7) -0.004(7)
C75 0.062(8) 0.079(8) 0.048(7) 0.004(7) 0.000(6) -0.004(6)
C76 0.050(6) 0.061(7) 0.033(5) 0.002(5) 0.005(5) 0.002(5)
C81 0.049(6) 0.055(6) 0.035(5) 0.004(5) 0.007(5) -0.016(5)
C82 0.054(7) 0.076(8) 0.058(7) 0.016(7) 0.002(6) -0.006(6)
C83 0.052(8) 0.090(10) 0.081(9) 0.014(8) -0.001(7) -0.029(8)
C84 0.085(11) 0.062(8) 0.086(10) 0.028(8) -0.021(8) -0.017(7)
C85 0.095(11) 0.045(7) 0.078(9) 0.006(7) -0.008(8) 0.006(6)
C86 0.058(8) 0.056(7) 0.070(8) -0.002(6) 0.004(6) -0.011(6)

loop_
_atom_type_symbol
_atom_type_description
_atom_type_scat_dispersion_real
_atom_type_scat_dispersion_imag
_atom_type_scat_source
C C 0.0033 0.0016 'International Tables Vol C Tables 4.2.6.8 and 6.1.1.4'
H H 0.0000 0.0000 'International Tables Vol C Tables 4.2.6.8 and 6.1.1.4'
N N 0.0061 0.0033 'International Tables Vol C Tables 4.2.6.8 and 6.1.1.4'
O O 0.0106 0.0060 'International Tables Vol C Tables 4.2.6.8 and 6.1.1.4'
P P 0.1023 0.0942 'International Tables Vol C Tables 4.2.6.8 and 6.1.1.4'
Ru Ru -1.2594 0.8363 'International Tables Vol C Tables 4.2.6.8 and 6.1.1.4'
Sb Sb -0.5866 1.5461 'International Tables Vol C Tables 4.2.6.8 and 6.1.1.4'
F F 0.0171 0.0103 'International Tables Vol C Tables 4.2.6.8 and 6.1.1.4'

loop_
_geom_angle_atom_site_label_1
_geom_angle_atom_site_label_2
_geom_angle_atom_site_label_3
_geom_angle
_geom_angle_publ_flag
O1 Ru1 N7 91.3(3) yes
O1 Ru1 N3 90.6(3) ?
N7 Ru1 N3 87.9(3) yes
O1 Ru1 N1 89.8(3) ?
N7 Ru1 N1 177.9(3) ?
N3 Ru1 N1 90.3(3) yes
O1 Ru1 N5 91.3(3) ?
N7 Ru1 N5 90.4(3) ?
N3 Ru1 N5 177.5(3) ?
N1 Ru1 N5 91.4(3) yes
O1 Ru1 Ru2 178.9(2) ?
N7 Ru1 Ru2 89.8(2) yes
N3 Ru1 Ru2 89.4(2) ?
N1 Ru1 Ru2 89.1(2) ?
N5 Ru1 Ru2 88.8(2) ?
N8 Ru2 N2 179.2(3) yes
N8 Ru2 N6 90.5(3) ?
N2 Ru2 N6 90.3(3) ?
N8 Ru2 N4 89.6(3) ?
N2 Ru2 N4 89.6(3) yes
N6 Ru2 N4 179.9(4) ?
N8 Ru2 Ru1 89.6(2) ?
N2 Ru2 Ru1 90.2(2) ?
N6 Ru2 Ru1 90.5(2) ?
N4 Ru2 Ru1 89.5(2) yes
F1 Sb F4 104.8(14) ?
F1 Sb F5 97.0(10) ?
F4 Sb F5 91.6(10) yes
F1 Sb F3 89.5(11) ?
F4 Sb F3 92.4(11) ?
F5 Sb F3 171.3(12) ?
F1 Sb F2 169.8(13) ?
F4 Sb F2 83.8(11) yes
F5 Sb F2 88.2(12) ?
F3 Sb F2 84.5(12) ?
F1 Sb F6 87.6(13) ?
F4 Sb F6 167.6(12) yes
F5 Sb F6 87.6(8) ?
F3 Sb F6 86.9(10) ?
F2 Sb F6 83.8(11) ?
C01 O02 C03 121(2) ?
C12 N1 C16 117.6(9) ?
C12 N1 Ru1 121.9(7) yes
C16 N1 Ru1 120.4(7) ?
C16 N2 C21 117.4(8) ?
C16 N2 Ru2 121.4(6) ?
C21 N2 Ru2 120.7(6) ?
C32 N3 C36 119.8(9) ?
C32 N3 Ru1 120.4(7) ?
C36 N3 Ru1 119.7(6) ?
C36 N4 C41 118.7(8) ?
C36 N4 Ru2 120.8(6) yes
C41 N4 Ru2 120.4(6) ?
C52 N5 C56 120.2(10) ?
C52 N5 Ru1 119.5(7) ?
C56 N5 Ru1 120.3(8) ?
C52 N6 C61 120.3(8) ?
C52 N6 Ru2 120.5(7) yes
C61 N6 Ru2 118.8(6) ?
C72 N7 C76 118.6(9) ?
C72 N7 Ru1 121.2(8) ?
C76 N7 Ru1 119.8(6) ?
C76 N8 C81 119.6(8) yes
C76 N8 Ru2 121.8(7) ?
C81 N8 Ru2 117.8(6) ?
C02 C01 O02 119(2) ?
C02 C01 H01A 120.3 ?
O02 C01 H01A 120.3 ?
C01 C02 H02A 109.5 ?
C01 C02 H02B 109.5 ?
H02A C02 H02B 109.5 yes
C01 C02 H02C 109.5 ?
H02A C02 H02C 109.5 ?
H02B C02 H02C 109.5 ?
O02 C03 C04 109.0(19) yes
O02 C03 H03A 125.5 ?
C04 C03 H03A 125.5 ?
C03 C04 H04A 109.5 ?
C03 C04 H04B 109.5 ?
H04A C04 H04B 109.5 ?
C03 C04 H04C 109.5 ?
H04A C04 H04C 109.5 ?
H04B C04 H04C 109.5 ?
N1 C12 C13 123.5(11) yes
N1 C12 H12A 118.3 ?
C13 C12 H12A 118.3 ?
C12 C13 C14 118.1(11) ?
C12 C13 H13A 120.9 ?
C14 C13 H13A 120.9 ?
C15 C14 C13 121.1(11) ?
C15 C14 H14A 119.5 ?
C13 C14 H14A 119.5 ?
C14 C15 C16 119.1(11) yes
C14 C15 H15A 120.4 ?
C16 C15 H15A 120.4 ?
N1 C16 N2 115.4(9) ?
N1 C16 C15 120.6(9) ?
N2 C16 C15 123.9(9) ?
C26 C21 C22 119.2(10) ?
C26 C21 N2 122.1(10) ?
C22 C21 N2 118.5(9) ?
C23 C22 C21 120.1(11) yes
C23 C22 H22A 119.9 ?
C21 C22 H22A 119.9 ?
C24 C23 C22 121.0(12) ?
C24 C23 H23A 119.5 ?
C22 C23 H23A 119.5 ?
C23 C24 C25 119.5(12) ?
C23 C24 H24A 120.3 ?
C25 C24 H24A 120.3 ?
C24 C25 C26 120.6(12) ?
C24 C25 H25A 119.7 ?
C26 C25 H25A 119.7 ?
C21 C26 C25 119.7(12) ?
C21 C26 H26A 120.2 ?
C25 C26 H26A 120.2 ?
C33 C32 N3 122.5(11) ?
C33 C32 H32A 118.8 ?
N3 C32 H32A 118.8 ?
C32 C33 C34 119.4(12) ?
C32 C33 H33A 120.3 ?
C34 C33 H33A 120.3 ?
C35 C34 C33 118.8(12) ?
C35 C34 H34A 120.6 ?
C33 C34 H34A 120.6 ?
C34 C35 C36 121.1(11) ?
C34 C35 H35A 119.4 ?
C36 C35 H35A 119.4 ?
N4 C36 N3 116.5(9) ?
N4 C36 C35 125.1(9) ?
N3 C36 C35 118.3(9) ?
C46 C41 C42 117.9(9) ?
C46 C41 N4 121.5(9) ?
C42 C41 N4 120.4(9) ?
C43 C42 C41 121.0(11) yes
C43 C42 H42A 119.5 ?
C41 C42 H42A 119.5 ?
C44 C43 C42 120.0(11) ?
C44 C43 H43A 120.0 ?
C42 C43 H43A 120.0 ?
C45 C44 C43 119.2(11) ?
C45 C44 H44A 120.4 ?
C43 C44 H44A 120.4 ?
C46 C45 C44 120.8(11) yes
C46 C45 H45A 119.6 ?
C44 C45 H45A 119.6 ?
C45 C46 C41 121.0(11) ?
C45 C46 H46A 119.5 ?
C41 C46 H46A 119.5 ?
N6 C52 N5 117.7(9) ?
N6 C52 C53 124.4(10) ?
N5 C52 C53 117.8(10) ?
C54 C53 C52 120.9(13) yes
C54 C53 H53A 119.6 ?
C52 C53 H53A 119.6 ?
C53 C54 C55 119.2(12) ?
C53 C54 H54A 120.4 ?
C55 C54 H54A 120.4 ?
C56 C55 C54 119.8(11) ?
C56 C55 H55A 120.1 ?
C54 C55 H55A 120.1 ?
C55 C56 N5 122.0(12) ?
C55 C56 H56A 119.0 ?
N5 C56 H56A 119.0 ?
C66 C61 C62 118.8(11) ?
C66 C61 N6 120.1(9) ?
C62 C61 N6 120.9(10) ?
C61 C62 C63 119.0(14) ?
C61 C62 H62A 120.5 ?
C63 C62 H62A 120.5 ?
C64 C63 C62 120.2(14) yes
C64 C63 H63A 119.9 ?
C62 C63 H63A 119.9 ?
C63 C64 C65 122.0(14) ?
C63 C64 H64A 119.0 ?
C65 C64 H64A 119.0 ?
C64 C65 C66 119.1(13) ?
C64 C65 H65A 120.4 ?
C66 C65 H65A 120.4 ?
C61 C66 C65 120.8(12) ?
C61 C66 H66A 119.6 ?
C65 C66 H66A 119.6 ?
N7 C72 C73 122.8(12) ?
N7 C72 H72A 118.6 ?
C73 C72 H72A 118.6 ?
C74 C73 C72 118.3(12) ?
C74 C73 H73A 120.8 ?
C72 C73 H73A 120.8 ?
C73 C74 C75 121.7(12) ?
C73 C74 H74A 119.1 ?
C75 C74 H74A 119.1 ?
C74 C75 C76 117.9(12) yes
C74 C75 H75A 121.1 ?
C76 C75 H75A 121.1 ?
N7 C76 N8 116.0(9) ?
N7 C76 C75 120.6(9) ?
N8 C76 C75 123.4(10) ?
C86 C81 C82 118.3(11) ?
C86 C81 N8 121.9(10) ?
C82 C81 N8 119.4(10) ?
C83 C82 C81 119.6(12) yes
C83 C82 H82A 120.2 ?
C81 C82 H82A 120.2 ?
C84 C83 C82 121.2(13) ?
C84 C83 H83A 119.4 ?
C82 C83 H83A 119.4 ?
C85 C84 C83 119.5(12) ?
C85 C84 H84A 120.3 ?
C83 C84 H84A 120.3 ?
C84 C85 C86 120.4(13) yes
C84 C85 H85A 119.8 ?
C86 C85 H85A 119.8 ?
C81 C86 C85 121.0(12) ?
C81 C86 H86A 119.5 ?
C85 C86 H86A 119.5 ?

loop_
_geom_bond_atom_site_label_1
_geom_bond_atom_site_label_2
_geom_bond_site_symmetry_2
_geom_bond_distance
_geom_bond_publ_flag
Ru1 O1 . 2.012(6) yes
Ru1 N7 . 2.048(8) yes
Ru1 N3 . 2.054(8) yes
Ru1 N1 . 2.056(8) yes
Ru1 N5 . 2.067(9) yes
Ru1 Ru2 . 2.2882(11) yes
Ru2 N8 . 2.007(8) yes
Ru2 N2 . 2.008(8) ?
Ru2 N6 . 2.022(8) yes
Ru2 N4 . 2.029(7) ?
Sb F1 . 1.666(14) ?
Sb F4 . 1.719(17) yes
Sb F5 . 1.732(13) ?
Sb F3 . 1.781(18) yes
Sb F2 . 1.810(19) ?
Sb F6 . 1.820(17) yes
O02 C01 . 1.38(3) ?
O02 C03 . 1.40(2) ?
N1 C12 . 1.364(13) ?
N1 C16 . 1.368(12) ?
N2 C16 . 1.371(12) ?
N2 C21 . 1.426(12) ?
N3 C32 . 1.361(13) ?
N3 C36 . 1.370(12) ?
N4 C36 . 1.343(12) ?
N4 C41 . 1.421(11) ?
N5 C52 . 1.357(13) ?
N5 C56 . 1.369(13) ?
N6 C52 . 1.341(12) ?
N6 C61 . 1.417(12) ?
N7 C72 . 1.351(13) ?
N7 C76 . 1.359(13) ?
N8 C76 . 1.371(12) ?
N8 C81 . 1.428(12) ?
C01 C02 . 1.33(3) ?
C01 H01A . 0.9300 ?
C02 H02A . 0.9600 ?
C02 H02B . 0.9600 ?
C02 H02C . 0.9600 ?
C03 C04 . 1.42(3) ?
C03 H03A . 0.9300 ?
C04 H04A . 0.9600 ?
C04 H04B . 0.9600 ?
C04 H04C . 0.9600 ?
C12 C13 . 1.368(16) ?
C12 H12A . 0.9300 ?
C13 C14 . 1.368(16) ?
C13 H13A . 0.9300 ?
C14 C15 . 1.360(15) ?
C14 H14A . 0.9300 ?
C15 C16 . 1.408(14) ?
C15 H15A . 0.9300 ?
C21 C26 . 1.376(14) ?
C21 C22 . 1.390(14) ?
C22 C23 . 1.369(15) ?
C22 H22A . 0.9300 ?
C23 C24 . 1.356(17) ?
C23 H23A . 0.9300 ?
C24 C25 . 1.377(17) ?
C24 H24A . 0.9300 ?
C25 C26 . 1.382(16) ?
C25 H25A . 0.9300 ?
C26 H26A . 0.9300 ?
C32 C33 . 1.354(16) ?
C32 H32A . 0.9300 ?
C33 C34 . 1.397(17) ?
C33 H33A . 0.9300 ?
C34 C35 . 1.365(15) ?
C34 H34A . 0.9300 ?
C35 C36 . 1.417(14) ?
C35 H35A . 0.9300 ?
C41 C46 . 1.373(13) ?
C41 C42 . 1.382(13) ?
C42 C43 . 1.379(14) ?
C42 H42A . 0.9300 ?
C43 C44 . 1.369(17) ?
C43 H43A . 0.9300 ?
C44 C45 . 1.369(17) yes
C44 H44A . 0.9300 ?
C45 C46 . 1.366(15) yes
C45 H45A . 0.9300 ?
C46 H46A . 0.9300 ?
C52 C53 . 1.422(15) yes
C53 C54 . 1.362(16) ?
C53 H53A . 0.9300 ?
C54 C55 . 1.379(18) ?
C54 H54A . 0.9300 ?
C55 C56 . 1.343(16) ?
C55 H55A . 0.9300 ?
C56 H56A . 0.9300 ?
C61 C66 . 1.370(15) ?
C61 C62 . 1.395(15) ?
C62 C63 . 1.406(19) ?
C62 H62A . 0.9300 ?
C63 C64 . 1.33(2) ?
C63 H63A . 0.9300 ?
C64 C65 . 1.35(2) ?
C64 H64A . 0.9300 ?
C65 C66 . 1.394(16) ?
C65 H65A . 0.9300 ?
C66 H66A . 0.9300 ?
C72 C73 . 1.368(17) ?
C72 H72A . 0.9300 ?
C73 C74 . 1.361(18) ?
C73 H73A . 0.9300 ?
C74 C75 . 1.364(16) ?
C74 H74A . 0.9300 ?
C75 C76 . 1.416(14) ?
C75 H75A . 0.9300 ?
C81 C86 . 1.368(15) ?
C81 C82 . 1.389(15) ?
C82 C83 . 1.385(16) ?
C82 H82A . 0.9300 ?
C83 C84 . 1.357(19) yes
C83 H83A . 0.9300 ?
C84 C85 . 1.352(18) ?
C84 H84A . 0.9300 ?
C85 C86 . 1.385(16) yes
C85 H85A . 0.9300 ?
C86 H86A . 0.9300 ?
